data_7158966
loop_
_publ_author_name
'Zhao, Cheng'
'Gu, Man-Zhen'
'Chen, Yi-Yuan'
'Hu, Xiao-Wei'
'Xu, Yi-Bing'
'Lin, Xiao-Min'
'Liu, Xin-Ni'
'Chen, Long'
'Chen, Guo-Shu'
'Liu, Yun-Lin'

_publ_section_title
;
 Catalytic divergent synthesis of imidazoles <i>via</i> reaction
 condition-dependent [3 + 2] cyclization of TosMIC.
;
_journal_name_full 'Organic &amp; biomolecular chemistry'
_journal_paper_doi 10.1039/d2ob01747d
_journal_year 2022
_chemical_formula_moiety 'C18 H18 N2 O4 S2'
_chemical_formula_sum 'C18 H18 N2 O4 S2'
_chemical_formula_weight 390.46
_space_group_crystal_system monoclinic
_space_group_IT_number 14
_space_group_name_Hall '-P 2ybc'
_space_group_name_H-M_alt 'P 1 21/c 1'
_atom_sites_solution_hydrogens geom
_atom_sites_solution_primary dual
_audit_creation_date 2022-08-31
_audit_creation_method
;
Olex2 1.5
(compiled 2021.12.09 svn.r5202d8cf for OlexSys, GUI svn.r6439)
;
_audit_update_record
;
2022-09-24 deposited with the CCDC.	2022-10-26 downloaded from the CCDC.
;
_cell_angle_alpha 90
_cell_angle_beta 99.037(4)
_cell_angle_gamma 90
_cell_formula_units_Z 4
_cell_length_a 5.9384(2)
_cell_length_b 19.6239(8)
_cell_length_c 15.6970(7)
_cell_measurement_reflns_used 2288
_cell_measurement_temperature 180.00(10)
_cell_measurement_theta_max 73.3880
_cell_measurement_theta_min 3.5940
_cell_volume 1806.54(13)
_computing_cell_refinement 'CrysAlisPro 1.171.38.43f (Rigaku OD, 2015)'
_computing_data_collection 'CrysAlisPro 1.171.38.43f (Rigaku OD, 2015)'
_computing_data_reduction 'CrysAlisPro 1.171.38.43f (Rigaku OD, 2015)'
_computing_molecular_graphics 'Olex2 1.5 (Dolomanov et al., 2009)'
_computing_publication_material 'Olex2 1.5 (Dolomanov et al., 2009)'
_computing_structure_refinement 'SHELXL 2018/3 (Sheldrick, 2015)'
_computing_structure_solution 'SHELXT 2018/2 (Sheldrick, 2018)'
_diffrn_ambient_environment N~2~
_diffrn_ambient_temperature 180.00(10)
_diffrn_detector 'CCD plate'
_diffrn_detector_area_resol_mean 5.2684
_diffrn_detector_type AtlasS2
_diffrn_measured_fraction_theta_full 1.000
_diffrn_measured_fraction_theta_max 0.973
_diffrn_measurement_details
;
List of Runs (angles in degrees, time in seconds):

  # Type    Start    End  Width  t~exp~   \w     \q     \k     \f   Frames
#--------------------------------------------------------------------------
  1  \w    -64.00 -18.00   1.00    1.50    --  -41.11  38.00   0.00   46
  2  \w   -115.00 -19.00   1.00    1.50    --  -41.11 -38.00  30.00   96
  3  \w      2.00  75.00   1.00    1.50    --   41.11 -99.00-180.00   73
  4  \w     66.00 110.00   1.00    2.00    --  107.58 -95.00-150.00   44
  5  \w     33.00 140.00   1.00    2.00    --  107.58 -77.00  60.00  107
  6  \w     82.00 110.00   1.00    2.00    --  107.58  45.00 120.00   28
  7  \w    151.00 176.00   1.00    2.00    --  107.58  45.00 120.00   25
  8  \w     95.00 149.00   1.00    2.00    --  107.58 125.00 150.00   54
  9  \w     94.00 170.00   1.00    2.00    --  107.58 125.00  60.00   76
 10  \w     78.00 173.00   1.00    2.00    --  107.58  61.00-150.00   95
;
_diffrn_measurement_device 'four-circle diffractometer'
_diffrn_measurement_device_type 'SuperNova, Dual, Cu at zero, AtlasS2'
_diffrn_measurement_method '\w scans'
_diffrn_orient_matrix_type 'CrysAlisPro convention (1999,Acta A55,543-557)'
_diffrn_orient_matrix_UB_11 -0.0668707000
_diffrn_orient_matrix_UB_12 -0.0754248000
_diffrn_orient_matrix_UB_13 0.0071362000
_diffrn_orient_matrix_UB_21 0.0643954000
_diffrn_orient_matrix_UB_22 -0.0139300000
_diffrn_orient_matrix_UB_23 -0.0897195000
_diffrn_orient_matrix_UB_31 0.2455583000
_diffrn_orient_matrix_UB_32 -0.0168624000
_diffrn_orient_matrix_UB_33 0.0422146000
_diffrn_radiation_monochromator mirror
_diffrn_radiation_probe x-ray
_diffrn_radiation_type 'Cu K\a'
_diffrn_radiation_wavelength 1.54184
_diffrn_reflns_av_R_equivalents 0.0553
_diffrn_reflns_av_unetI/netI 0.0761
_diffrn_reflns_Laue_measured_fraction_full 1.000
_diffrn_reflns_Laue_measured_fraction_max 0.973
_diffrn_reflns_limit_h_max 7
_diffrn_reflns_limit_h_min -6
_diffrn_reflns_limit_k_max 17
_diffrn_reflns_limit_k_min -24
_diffrn_reflns_limit_l_max 19
_diffrn_reflns_limit_l_min -16
_diffrn_reflns_number 6926
_diffrn_reflns_point_group_measured_fraction_full 1.000
_diffrn_reflns_point_group_measured_fraction_max 0.973
_diffrn_reflns_theta_full 67.684
_diffrn_reflns_theta_max 73.869
_diffrn_reflns_theta_min 3.634
_diffrn_source 'micro-focus sealed X-ray tube'
_diffrn_source_type 'SuperNova (Cu) X-ray Source'
_exptl_absorpt_coefficient_mu 2.908
_exptl_absorpt_correction_T_max 1.00000
_exptl_absorpt_correction_T_min 0.50190
_exptl_absorpt_correction_type multi-scan
_exptl_absorpt_process_details
;
CrysAlisPro 1.171.38.43f (Rigaku Oxford Diffraction, 2015)
Empirical absorption correction using spherical harmonics,
 implemented in SCALE3 ABSPACK scaling algorithm.
;
_exptl_crystal_colour colourless
_exptl_crystal_colour_primary colourless
_exptl_crystal_density_diffrn 1.436
_exptl_crystal_description needle
_exptl_crystal_F_000 816
_exptl_crystal_size_max 0.14
_exptl_crystal_size_mid 0.1
_exptl_crystal_size_min 0.08
_refine_diff_density_max 0.983
_refine_diff_density_min -0.626
_refine_diff_density_rms 0.119
_refine_ls_extinction_method none
_refine_ls_goodness_of_fit_ref 1.092
_refine_ls_hydrogen_treatment constr
_refine_ls_matrix_type full
_refine_ls_number_parameters 237
_refine_ls_number_reflns 3569
_refine_ls_number_restraints 0
_refine_ls_restrained_S_all 1.092
_refine_ls_R_factor_all 0.0971
_refine_ls_R_factor_gt 0.0806
_refine_ls_shift/su_max 0.000
_refine_ls_shift/su_mean 0.000
_refine_ls_structure_factor_coef Fsqd
_refine_ls_weighting_details 'w=1/[\s^2^(Fo^2^)+(0.1049P)^2^+3.9905P] where P=(Fo^2^+2Fc^2^)/3'
_refine_ls_weighting_scheme calc
_refine_ls_wR_factor_gt 0.2106
_refine_ls_wR_factor_ref 0.2253
_reflns_Friedel_coverage 0.000
_reflns_number_gt 2765
_reflns_number_total 3569
_reflns_threshold_expression 'I > 2\s(I)'
_cod_data_source_file d2ob01747d2.cif
_cod_data_source_block 220115-1
_cod_database_code 7158966
_shelx_shelxl_version_number 2018/3
_shelx_space_group_comment
;
The symmetry employed for this shelxl refinement is uniquely defined
by the following loop, which should always be used as a source of
symmetry information in preference to the above space-group names.
They are only intended as comments.
;
_olex2_refinement_description
;
1.a Secondary CH2 refined with riding coordinates:
 C4(H4A,H4B)
1.b Aromatic/amide H refined with riding coordinates:
 C2(H2), C17(H17), C13(H13), C7(H7), C1(H1), C6(H6), C9(H9), C14(H14),
 C16(H16), C10(H10)
1.c Idealised Me refined as rotating group:
 C11(H11A,H11B,H11C), C18(H18A,H18B,H18C)
;
_olex2_submission_special_instructions 'No special instructions were received'
_oxdiff_exptl_absorpt_empirical_details
;
Empirical correction (ABSPACK) includes:
- Absorption correction using spherical harmonics
- Frame scaling
;
_oxdiff_exptl_absorpt_empirical_full_max 2.079
_oxdiff_exptl_absorpt_empirical_full_min 0.352

loop_
_space_group_symop_operation_xyz
'x, y, z'
'-x, y+1/2, -z+1/2'
'-x, -y, -z'
'x, -y-1/2, z-1/2'

loop_
_atom_site_label
_atom_site_type_symbol
_atom_site_fract_x
_atom_site_fract_y
_atom_site_fract_z
_atom_site_U_iso_or_equiv
_atom_site_adp_type
_atom_site_occupancy
_atom_site_site_symmetry_order
_atom_site_calc_flag
_atom_site_refinement_flags_posn
_atom_site_refinement_flags_adp
_atom_site_refinement_flags_occupancy
_atom_site_disorder_assembly
_atom_site_disorder_group
S2 S 0.23677(19) 0.37281(5) 0.43395(7) 0.0233(3) Uani 1 1 d . . . . .
S1 S 0.33229(18) 0.46943(6) 0.79547(7) 0.0255(3) Uani 1 1 d . . . . .
O3 O 0.0247(6) 0.40855(17) 0.4108(2) 0.0326(8) Uani 1 1 d . . . . .
O2 O 0.0913(6) 0.46641(19) 0.7679(3) 0.0362(8) Uani 1 1 d . . . . .
O4 O 0.3881(7) 0.36455(18) 0.3716(2) 0.0355(8) Uani 1 1 d . . . . .
O1 O 0.4169(6) 0.5008(2) 0.8769(2) 0.0364(9) Uani 1 1 d . . . . .
N1 N 0.4675(6) 0.47590(19) 0.6392(2) 0.0227(8) Uani 1 1 d . . . . .
N2 N 0.6048(7) 0.3996(2) 0.5561(3) 0.0278(9) Uani 1 1 d . . . . .
C12 C 0.1811(7) 0.2911(2) 0.4724(3) 0.0220(9) Uani 1 1 d . . . . .
C3 C 0.3810(7) 0.4142(2) 0.5240(3) 0.0209(9) Uani 1 1 d . . . . .
C2 C 0.2925(7) 0.4606(2) 0.5743(3) 0.0235(9) Uani 1 1 d . . . . .
H2 H 0.145063 0.478010 0.566348 0.028 Uiso 1 1 calc R U . . .
C5 C 0.4459(7) 0.3880(2) 0.7901(3) 0.0245(9) Uani 1 1 d . . . . .
C17 C 0.3328(7) 0.2383(2) 0.4649(3) 0.0245(9) Uani 1 1 d . . . . .
H17 H 0.461288 0.245620 0.439067 0.029 Uiso 1 1 calc R U . . .
C15 C 0.0970(8) 0.1626(2) 0.5350(3) 0.0290(10) Uani 1 1 d . . . . .
C13 C -0.0123(8) 0.2810(2) 0.5098(3) 0.0257(9) Uani 1 1 d . . . . .
H13 H -0.113885 0.316515 0.513709 0.031 Uiso 1 1 calc R U . . .
C7 C 0.7677(8) 0.3130(3) 0.8174(3) 0.0309(11) Uani 1 1 d . . . . .
H7 H 0.915602 0.304282 0.844603 0.037 Uiso 1 1 calc R U . . .
C1 C 0.6518(8) 0.4369(3) 0.6255(3) 0.0283(10) Uani 1 1 d . . . . .
H1 H 0.792370 0.437229 0.661334 0.034 Uiso 1 1 calc R U . . .
C8 C 0.6503(8) 0.2631(2) 0.7649(3) 0.0289(10) Uani 1 1 d . . . . .
C6 C 0.6681(8) 0.3750(3) 0.8298(3) 0.0287(10) Uani 1 1 d . . . . .
H6 H 0.749125 0.407988 0.864514 0.034 Uiso 1 1 calc R U . . .
C4 C 0.4562(9) 0.5160(2) 0.7148(3) 0.0290(10) Uani 1 1 d . . . . .
H4A H 0.365778 0.556451 0.698637 0.035 Uiso 1 1 calc R U . . .
H4B H 0.608707 0.530533 0.739391 0.035 Uiso 1 1 calc R U . . .
C9 C 0.4294(8) 0.2766(3) 0.7263(3) 0.0318(11) Uani 1 1 d . . . . .
H9 H 0.348749 0.243290 0.691999 0.038 Uiso 1 1 calc R U . . .
C14 C -0.0515(8) 0.2166(3) 0.5414(3) 0.0283(10) Uani 1 1 d . . . . .
H14 H -0.179888 0.209411 0.567405 0.034 Uiso 1 1 calc R U . . .
C16 C 0.2885(8) 0.1740(2) 0.4971(3) 0.0294(10) Uani 1 1 d . . . . .
H16 H 0.389432 0.138360 0.492820 0.035 Uiso 1 1 calc R U . . .
C10 C 0.3247(8) 0.3386(3) 0.7373(3) 0.0288(10) Uani 1 1 d . . . . .
H10 H 0.176677 0.347058 0.710057 0.035 Uiso 1 1 calc R U . . .
C11 C 0.7633(10) 0.1955(3) 0.7535(4) 0.0399(12) Uani 1 1 d . . . . .
H11A H 0.914835 0.203201 0.741401 0.060 Uiso 1 1 calc R U . . .
H11B H 0.676390 0.171170 0.706398 0.060 Uiso 1 1 calc R U . . .
H11C H 0.770663 0.169229 0.805422 0.060 Uiso 1 1 calc R U . . .
C18 C 0.0520(11) 0.0929(3) 0.5693(5) 0.0494(15) Uani 1 1 d . . . . .
H18A H 0.073785 0.094181 0.631231 0.074 Uiso 1 1 calc R U . . .
H18B H 0.155578 0.060529 0.550824 0.074 Uiso 1 1 calc R U . . .
H18C H -0.101967 0.079534 0.547800 0.074 Uiso 1 1 calc R U . . .

loop_
_atom_site_aniso_label
_atom_site_aniso_U_11
_atom_site_aniso_U_22
_atom_site_aniso_U_33
_atom_site_aniso_U_23
_atom_site_aniso_U_13
_atom_site_aniso_U_12
S2 0.0298(6) 0.0175(5) 0.0229(6) -0.0014(4) 0.0049(4) -0.0020(4)
S1 0.0243(6) 0.0280(6) 0.0236(6) -0.0008(4) 0.0019(4) -0.0019(4)
O3 0.0372(19) 0.0233(17) 0.0331(19) -0.0032(14) -0.0070(14) 0.0017(14)
O2 0.0288(18) 0.034(2) 0.045(2) -0.0002(16) 0.0035(15) 0.0019(14)
O4 0.051(2) 0.0256(18) 0.0339(19) -0.0038(14) 0.0199(16) -0.0069(15)
O1 0.039(2) 0.046(2) 0.0235(18) -0.0107(16) 0.0031(14) -0.0024(16)
N1 0.0257(18) 0.0196(18) 0.0224(19) -0.0006(14) 0.0028(14) -0.0023(14)
N2 0.0265(19) 0.026(2) 0.032(2) -0.0028(16) 0.0068(16) 0.0029(15)
C12 0.026(2) 0.017(2) 0.022(2) 0.0001(16) 0.0022(16) 0.0012(16)
C3 0.0193(19) 0.0165(19) 0.027(2) -0.0024(16) 0.0044(16) -0.0018(15)
C2 0.025(2) 0.022(2) 0.023(2) -0.0012(17) 0.0003(17) 0.0019(17)
C5 0.021(2) 0.027(2) 0.026(2) 0.0064(18) 0.0045(17) -0.0047(17)
C17 0.0160(19) 0.023(2) 0.035(3) -0.0028(18) 0.0063(17) 0.0000(16)
C15 0.027(2) 0.022(2) 0.036(3) 0.0060(19) -0.0025(19) -0.0015(18)
C13 0.027(2) 0.021(2) 0.029(2) -0.0017(18) 0.0037(18) 0.0019(17)
C7 0.022(2) 0.037(3) 0.033(3) 0.008(2) -0.0018(18) -0.0049(19)
C1 0.021(2) 0.032(3) 0.032(3) 0.004(2) 0.0028(18) 0.0016(18)
C8 0.031(2) 0.026(2) 0.030(2) 0.0092(19) 0.0063(19) -0.0038(19)
C6 0.025(2) 0.032(3) 0.028(2) 0.0035(19) 0.0006(18) -0.0073(19)
C4 0.039(3) 0.021(2) 0.026(2) -0.0025(18) 0.0040(19) -0.0041(19)
C9 0.032(2) 0.028(2) 0.034(3) 0.003(2) 0.001(2) -0.0063(19)
C14 0.020(2) 0.032(3) 0.033(3) 0.005(2) 0.0043(18) -0.0050(18)
C16 0.030(2) 0.020(2) 0.038(3) -0.0016(19) 0.0030(19) 0.0041(18)
C10 0.025(2) 0.029(2) 0.031(3) 0.0048(19) 0.0000(18) -0.0001(19)
C11 0.041(3) 0.034(3) 0.044(3) 0.010(2) 0.007(2) 0.003(2)
C18 0.049(3) 0.029(3) 0.070(4) 0.018(3) 0.007(3) -0.005(2)

loop_
_atom_type_symbol
_atom_type_description
_atom_type_scat_dispersion_real
_atom_type_scat_dispersion_imag
_atom_type_scat_source
C C 0.0181 0.0091 'International Tables Vol C Tables 4.2.6.8 and 6.1.1.4'
H H 0.0000 0.0000 'International Tables Vol C Tables 4.2.6.8 and 6.1.1.4'
N N 0.0311 0.0180 'International Tables Vol C Tables 4.2.6.8 and 6.1.1.4'
O O 0.0492 0.0322 'International Tables Vol C Tables 4.2.6.8 and 6.1.1.4'
S S 0.3331 0.5567 'International Tables Vol C Tables 4.2.6.8 and 6.1.1.4'

loop_
_geom_angle_atom_site_label_1
_geom_angle_atom_site_label_2
_geom_angle_atom_site_label_3
_geom_angle
_geom_angle_site_symmetry_1
_geom_angle_site_symmetry_3
_geom_angle_publ_flag
O3 S2 O4 120.0(2) . . ?
O3 S2 C12 109.0(2) . . ?
O3 S2 C3 106.2(2) . . ?
O4 S2 C12 107.5(2) . . ?
O4 S2 C3 109.0(2) . . ?
C3 S2 C12 104.0(2) . . ?
O2 S1 O1 118.7(2) . . ?
O2 S1 C5 108.9(2) . . ?
O2 S1 C4 107.9(2) . . ?
O1 S1 C5 110.6(2) . . ?
O1 S1 C4 106.4(2) . . ?
C5 S1 C4 103.1(2) . . ?
C2 N1 C1 106.9(4) . . ?
C2 N1 C4 127.4(4) . . ?
C1 N1 C4 125.1(4) . . ?
C1 N2 C3 104.8(4) . . ?
C17 C12 S2 119.4(3) . . ?
C13 C12 S2 119.3(3) . . ?
C13 C12 C17 121.4(4) . . ?
N2 C3 S2 121.7(3) . . ?
C2 C3 S2 126.8(3) . . ?
C2 C3 N2 111.4(4) . . ?
N1 C2 H2 127.4 . . ?
C3 C2 N1 105.1(4) . . ?
C3 C2 H2 127.4 . . ?
C6 C5 S1 119.5(4) . . ?
C6 C5 C10 120.1(5) . . ?
C10 C5 S1 119.8(4) . . ?
C12 C17 H17 120.6 . . ?
C12 C17 C16 118.8(4) . . ?
C16 C17 H17 120.6 . . ?
C14 C15 C18 121.0(5) . . ?
C16 C15 C14 118.8(4) . . ?
C16 C15 C18 120.3(5) . . ?
C12 C13 H13 120.7 . . ?
C12 C13 C14 118.6(4) . . ?
C14 C13 H13 120.7 . . ?
C8 C7 H7 119.4 . . ?
C6 C7 H7 119.4 . . ?
C6 C7 C8 121.1(4) . . ?
N1 C1 H1 124.1 . . ?
N2 C1 N1 111.7(4) . . ?
N2 C1 H1 124.1 . . ?
C7 C8 C11 119.8(5) . . ?
C9 C8 C7 118.5(5) . . ?
C9 C8 C11 121.7(5) . . ?
C5 C6 H6 120.2 . . ?
C7 C6 C5 119.7(4) . . ?
C7 C6 H6 120.2 . . ?
S1 C4 H4A 109.1 . . ?
S1 C4 H4B 109.1 . . ?
N1 C4 S1 112.3(3) . . ?
N1 C4 H4A 109.1 . . ?
N1 C4 H4B 109.1 . . ?
H4A C4 H4B 107.9 . . ?
C8 C9 H9 119.1 . . ?
C8 C9 C10 121.7(5) . . ?
C10 C9 H9 119.1 . . ?
C15 C14 H14 119.3 . . ?
C13 C14 C15 121.5(4) . . ?
C13 C14 H14 119.3 . . ?
C17 C16 H16 119.5 . . ?
C15 C16 C17 121.0(4) . . ?
C15 C16 H16 119.5 . . ?
C5 C10 H10 120.6 . . ?
C9 C10 C5 118.8(4) . . ?
C9 C10 H10 120.6 . . ?
C8 C11 H11A 109.5 . . ?
C8 C11 H11B 109.5 . . ?
C8 C11 H11C 109.5 . . ?
H11A C11 H11B 109.5 . . ?
H11A C11 H11C 109.5 . . ?
H11B C11 H11C 109.5 . . ?
C15 C18 H18A 109.5 . . ?
C15 C18 H18B 109.5 . . ?
C15 C18 H18C 109.5 . . ?
H18A C18 H18B 109.5 . . ?
H18A C18 H18C 109.5 . . ?
H18B C18 H18C 109.5 . . ?

loop_
_geom_bond_atom_site_label_1
_geom_bond_atom_site_label_2
_geom_bond_distance
_geom_bond_site_symmetry_2
_geom_bond_publ_flag
S2 O3 1.437(4) . ?
S2 O4 1.438(4) . ?
S2 C12 1.762(4) . ?
S2 C3 1.735(4) . ?
S1 O2 1.430(4) . ?
S1 O1 1.437(4) . ?
S1 C5 1.742(5) . ?
S1 C4 1.808(5) . ?
N1 C2 1.370(6) . ?
N1 C1 1.379(6) . ?
N1 C4 1.434(6) . ?
N2 C3 1.376(6) . ?
N2 C1 1.307(6) . ?
C12 C17 1.390(6) . ?
C12 C13 1.384(6) . ?
C3 C2 1.364(6) . ?
C2 H2 0.9300 . ?
C5 C6 1.391(6) . ?
C5 C10 1.399(7) . ?
C17 H17 0.9300 . ?
C17 C16 1.400(7) . ?
C15 C14 1.392(7) . ?
C15 C16 1.383(7) . ?
C15 C18 1.510(7) . ?
C13 H13 0.9300 . ?
C13 C14 1.391(7) . ?
C7 H7 0.9300 . ?
C7 C8 1.393(7) . ?
C7 C6 1.381(7) . ?
C1 H1 0.9300 . ?
C8 C9 1.381(7) . ?
C8 C11 1.510(7) . ?
C6 H6 0.9300 . ?
C4 H4A 0.9700 . ?
C4 H4B 0.9700 . ?
C9 H9 0.9300 . ?
C9 C10 1.389(7) . ?
C14 H14 0.9300 . ?
C16 H16 0.9300 . ?
C10 H10 0.9300 . ?
C11 H11A 0.9600 . ?
C11 H11B 0.9600 . ?
C11 H11C 0.9600 . ?
C18 H18A 0.9600 . ?
C18 H18B 0.9600 . ?
C18 H18C 0.9600 . ?

loop_
_geom_torsion_atom_site_label_1
_geom_torsion_atom_site_label_2
_geom_torsion_atom_site_label_3
_geom_torsion_atom_site_label_4
_geom_torsion
_geom_torsion_site_symmetry_1
_geom_torsion_site_symmetry_2
_geom_torsion_site_symmetry_3
_geom_torsion_site_symmetry_4
_geom_torsion_publ_flag
S2 C12 C17 C16 178.9(4) . . . . ?
S2 C12 C13 C14 -178.7(4) . . . . ?
S2 C3 C2 N1 177.1(3) . . . . ?
S1 C5 C6 C7 -172.6(4) . . . . ?
S1 C5 C10 C9 172.7(4) . . . . ?
O3 S2 C12 C17 153.4(4) . . . . ?
O3 S2 C12 C13 -27.0(4) . . . . ?
O3 S2 C3 N2 -170.5(4) . . . . ?
O3 S2 C3 C2 13.6(5) . . . . ?
O2 S1 C5 C6 -167.0(4) . . . . ?
O2 S1 C5 C10 21.0(4) . . . . ?
O2 S1 C4 N1 -75.9(4) . . . . ?
O4 S2 C12 C17 21.8(4) . . . . ?
O4 S2 C12 C13 -158.6(4) . . . . ?
O4 S2 C3 N2 -39.9(4) . . . . ?
O4 S2 C3 C2 144.1(4) . . . . ?
O1 S1 C5 C6 -34.8(4) . . . . ?
O1 S1 C5 C10 153.1(4) . . . . ?
O1 S1 C4 N1 155.7(3) . . . . ?
N2 C3 C2 N1 0.7(5) . . . . ?
C12 S2 C3 N2 74.6(4) . . . . ?
C12 S2 C3 C2 -101.4(4) . . . . ?
C12 C17 C16 C15 0.5(7) . . . . ?
C12 C13 C14 C15 -0.9(7) . . . . ?
C3 S2 C12 C17 -93.7(4) . . . . ?
C3 S2 C12 C13 85.9(4) . . . . ?
C3 N2 C1 N1 -0.7(5) . . . . ?
C2 N1 C1 N2 1.2(5) . . . . ?
C2 N1 C4 S1 77.0(5) . . . . ?
C5 S1 C4 N1 39.2(4) . . . . ?
C17 C12 C13 C14 0.9(7) . . . . ?
C13 C12 C17 C16 -0.7(7) . . . . ?
C7 C8 C9 C10 1.2(7) . . . . ?
C1 N1 C2 C3 -1.1(5) . . . . ?
C1 N1 C4 S1 -92.3(5) . . . . ?
C1 N2 C3 S2 -176.6(3) . . . . ?
C1 N2 C3 C2 0.0(5) . . . . ?
C8 C7 C6 C5 0.7(7) . . . . ?
C8 C9 C10 C5 -1.0(7) . . . . ?
C6 C5 C10 C9 0.7(7) . . . . ?
C6 C7 C8 C9 -1.1(7) . . . . ?
C6 C7 C8 C11 -179.3(5) . . . . ?
C4 S1 C5 C6 78.6(4) . . . . ?
C4 S1 C5 C10 -93.4(4) . . . . ?
C4 N1 C2 C3 -172.0(4) . . . . ?
C4 N1 C1 N2 172.3(4) . . . . ?
C14 C15 C16 C17 -0.4(7) . . . . ?
C16 C15 C14 C13 0.7(7) . . . . ?
C10 C5 C6 C7 -0.5(7) . . . . ?
C11 C8 C9 C10 179.5(5) . . . . ?
C18 C15 C14 C13 -179.8(5) . . . . ?
C18 C15 C16 C17 -180.0(5) . . . . ?
